data_7240103
loop_
_publ_author_name
'Locarno, Silvia'
'Argentiere, Simona'
'Ruffoni, Alessandro'
'Maggioni, Daniela'
'Soave, Raffaella'
'Bucci, Raffaella'
'Erba, Emanuela'
'Lenardi, Cristina'
'Gelmi, Maria Luisa'
'Clerici, Francesca'

_publ_section_title
;
 Self-assembled hydrophobic Ala-Aib peptide encapsulating curcumin: a
 convenient system for water insoluble drugs
;
_journal_issue 17
_journal_name_full 'RSC Advances'
_journal_page_first 9964
_journal_page_last 9975
_journal_paper_doi 10.1039/C9RA10981A
_journal_volume 10
_journal_year 2020
_chemical_absolute_configuration syn
_chemical_formula_sum 'C19 H38 N6 O8'
_chemical_formula_weight 478.55
_space_group_crystal_system monoclinic
_space_group_IT_number 4
_space_group_name_Hall 'P 2yb'
_space_group_name_H-M_alt 'P 1 21 1'
_atom_sites_solution_hydrogens mixed
_audit_block_doi 10.5517/ccdc.csd.cc23tth8
_audit_creation_method SHELXL-2014/6
_audit_update_record
;
2019-11-13 deposited with the CCDC.	2020-03-03 downloaded from the CCDC.
;
_cell_angle_alpha 90
_cell_angle_beta 111.69(3)
_cell_angle_gamma 90
_cell_formula_units_Z 2
_cell_length_a 10.156(2)
_cell_length_b 11.413(2)
_cell_length_c 11.888(2)
_cell_measurement_reflns_used 3496
_cell_measurement_temperature 293(2)
_cell_measurement_theta_max 22.244
_cell_measurement_theta_min 2.566
_cell_volume 1280.4(5)
_computing_cell_refinement 'SAINT+ (Bruker AXS, Madison (USA) 1994-1996)'
_computing_data_collection 'SAINT+ (Bruker AXS, Madison (USA) 1994-1996)'
_computing_data_reduction 'SAINT+ (Bruker AXS, Madison (USA) 1994-1996)'
_computing_molecular_graphics 'Diamond v3.2i (Brandenburg, 2012)'
_computing_structure_refinement 'SHELXL-2014/4 (Sheldrick, 2014)'
_computing_structure_solution 'SHELXS97 (Sheldrick, 1997)'
_diffrn_ambient_temperature 293(2)
_diffrn_measured_fraction_theta_full 1.000
_diffrn_measured_fraction_theta_max 1.000
_diffrn_measurement_device_type 'Bruker AXS APEX CCD area-detector'
_diffrn_measurement_method \w-scan
_diffrn_radiation_monochromator graphite
_diffrn_radiation_type MoK\a
_diffrn_radiation_wavelength 0.71073
_diffrn_reflns_av_R_equivalents 0.0336
_diffrn_reflns_av_unetI/netI 0.0476
_diffrn_reflns_Laue_measured_fraction_full 1.000
_diffrn_reflns_Laue_measured_fraction_max 1.000
_diffrn_reflns_limit_h_max 14
_diffrn_reflns_limit_h_min -14
_diffrn_reflns_limit_k_max 16
_diffrn_reflns_limit_k_min -16
_diffrn_reflns_limit_l_max 16
_diffrn_reflns_limit_l_min -16
_diffrn_reflns_number 22941
_diffrn_reflns_point_group_measured_fraction_full 1.000
_diffrn_reflns_point_group_measured_fraction_max 0.999
_diffrn_reflns_theta_full 25.242
_diffrn_reflns_theta_max 29.997
_diffrn_reflns_theta_min 1.844
_diffrn_source 'fine-focus sealed tube'
_exptl_absorpt_coefficient_mu 0.097
_exptl_absorpt_correction_type multi-scan
_exptl_absorpt_process_details 'SADABS; Sheldrick, 2004'
_exptl_crystal_colour colourless
_exptl_crystal_density_diffrn 1.241
_exptl_crystal_description prism
_exptl_crystal_F_000 516
_exptl_crystal_size_max 0.30
_exptl_crystal_size_mid 0.15
_exptl_crystal_size_min 0.12
_exptl_transmission_factor_max 0.8623
_exptl_transmission_factor_min 0.7810
_refine_diff_density_max 0.163
_refine_diff_density_min -0.214
_refine_diff_density_rms 0.035
_refine_ls_abs_structure_details
;
 Flack x determined using 1616 quotients [(I+)-(I-)]/[(I+)+(I-)]
 (Parsons, Flack and Wagner, Acta Cryst. B69 (2013) 249-259).
;
_refine_ls_abs_structure_Flack -0.1(4)
_refine_ls_extinction_coef 0.009(2)
_refine_ls_extinction_expression Fc^*^=kFc[1+0.001xFc^2^\l^3^/sin(2\q)]^-1/4^
_refine_ls_extinction_method SHELXL
_refine_ls_goodness_of_fit_ref 0.962
_refine_ls_hydrogen_treatment mixed
_refine_ls_matrix_type full
_refine_ls_number_parameters 319
_refine_ls_number_reflns 7475
_refine_ls_number_restraints 13
_refine_ls_restrained_S_all 0.964
_refine_ls_R_factor_all 0.0931
_refine_ls_R_factor_gt 0.0417
_refine_ls_shift/su_max 0.027
_refine_ls_shift/su_mean 0.001
_refine_ls_structure_factor_coef Fsqd
_refine_ls_weighting_details 'w=1/[\s^2^(Fo^2^)+(0.0622P)^2^] where P=(Fo^2^+2Fc^2^)/3'
_refine_ls_weighting_scheme calc
_refine_ls_wR_factor_gt 0.0976
_refine_ls_wR_factor_ref 0.1200
_reflns_Friedel_coverage 0.910
_reflns_Friedel_fraction_full 1.000
_reflns_Friedel_fraction_max 0.999
_reflns_number_gt 4289
_reflns_number_total 7475
_reflns_threshold_expression 'I > 2\s(I)'
_cod_data_source_file c9ra10981a2.cif
_cod_data_source_block compound7
_cod_depositor_comments 'Adding full bibliography for 7240103.cif.'
_cod_original_cell_volume 1280.3(5)
_cod_original_sg_symbol_H-M 'P 21'
_cod_database_code 7240103
_shelx_space_group_comment
;
The symmetry employed for this shelxl refinement is uniquely defined
by the following loop, which should always be used as a source of
symmetry information in preference to the above space-group names.
They are only intended as comments.
;
_shelxl_version_number 2014/6

loop_
_space_group_symop_operation_xyz
'x, y, z'
'-x, y+1/2, -z'

loop_
_atom_site_label
_atom_site_type_symbol
_atom_site_fract_x
_atom_site_fract_y
_atom_site_fract_z
_atom_site_U_iso_or_equiv
_atom_site_adp_type
_atom_site_occupancy
_atom_site_site_symmetry_order
_atom_site_calc_flag
_atom_site_refinement_flags_posn
_atom_site_refinement_flags_adp
_atom_site_refinement_flags_occupancy
_atom_site_disorder_assembly
_atom_site_disorder_group
O1 O 0.7612(2) 0.08422(18) 0.73189(17) 0.0524(5) Uani 1 1 d . . . . .
O2 O 0.9834(2) 0.2964(2) 0.95416(16) 0.0542(5) Uani 1 1 d . . . . .
O3 O 0.7128(2) 0.1055(2) 1.20373(17) 0.0590(6) Uani 1 1 d . . . . .
O4 O 1.0004(2) 0.2252(2) 1.45402(16) 0.0577(6) Uani 1 1 d . . . . .
O5 O 0.6807(2) 0.3791(2) 1.02669(18) 0.0592(6) Uani 1 1 d . . . . .
O6 O 0.5597(3) 0.2754(2) 0.5192(2) 0.0753(7) Uani 1 1 d . . . . .
N2 N 0.8947(2) 0.1888(2) 0.65262(18) 0.0409(5) Uani 1 1 d . . . . .
H1 H 0.9022 0.2134 0.5869 0.049 Uiso 1 1 calc R U . . .
N3 N 0.8044(2) 0.3474(2) 0.78350(18) 0.0420(5) Uani 1 1 d . . . . .
H2 H 0.7691 0.3450 0.7057 0.050 Uiso 1 1 calc R U . . .
N5 N 0.8777(3) 0.1732(2) 1.13675(18) 0.0452(6) Uani 1 1 d . . . . .
H3 H 0.8980 0.1952 1.0759 0.054 Uiso 1 1 calc R U . . .
N1 N 0.6638(2) 0.1589(2) 0.42462(19) 0.0451(5) Uani 1 1 d . . . . .
H4 H 0.6927 0.1514 0.3655 0.054 Uiso 1 1 calc R U . . .
N6 N 0.8794(3) 0.3464(2) 1.3034(2) 0.0532(6) Uani 1 1 d . . . . .
H5A H 0.8630 0.3944 1.3524 0.064 Uiso 1 1 calc R U . . .
H5B H 0.8478 0.3611 1.2271 0.064 Uiso 1 1 calc R U . . .
N4 N 0.6779(2) 0.2192(2) 0.91331(19) 0.0433(5) Uani 1 1 d . . . . .
H6 H 0.6912 0.1930 0.8505 0.052 Uiso 1 1 calc R U . . .
C1 C 0.7870(3) 0.1167(2) 0.6435(2) 0.0401(6) Uani 1 1 d . . . . .
C2 C 0.9281(3) 0.2925(2) 0.8442(2) 0.0416(6) Uani 1 1 d . . . . .
C3 C 0.7448(3) 0.1398(3) 1.1192(2) 0.0449(6) Uani 1 1 d . . . . .
C4 C 0.9527(3) 0.2505(2) 1.3452(2) 0.0434(6) Uani 1 1 d . . . . .
C5 C 0.6947(3) 0.3343(3) 0.9377(2) 0.0438(6) Uani 1 1 d . . . . .
C6 C 0.5977(4) 0.4651(3) 0.7591(3) 0.0633(9) Uani 1 1 d . . . . .
H6A H 0.6228 0.5213 0.7103 0.095 Uiso 1 1 calc R U . . .
H6B H 0.5466 0.5036 0.8022 0.095 Uiso 1 1 calc R U . . .
H6C H 0.5392 0.4053 0.7080 0.095 Uiso 1 1 calc R U . . .
C7 C 0.6379(3) 0.1364(3) 0.9895(2) 0.0487(7) Uani 1 1 d . . . . .
C8 C 0.7003(3) 0.0698(2) 0.5180(2) 0.0431(6) Uani 1 1 d . . . . .
H8 H 0.6116 0.0387 0.5208 0.052 Uiso 1 1 calc R U . . .
C9 C 0.9872(3) 0.1726(3) 1.2564(2) 0.0492(7) Uani 1 1 d . . . . .
H9 H 0.9979 0.0921 1.2873 0.059 Uiso 1 1 calc R U . . .
C10 C 1.0005(3) 0.2284(3) 0.7683(2) 0.0423(6) Uani 1 1 d . . . . .
C11 C 0.7302(3) 0.4104(2) 0.8481(2) 0.0441(6) Uani 1 1 d . . . . .
H11 H 0.7921 0.4739 0.8936 0.053 Uiso 1 1 calc R U . . .
C12 C 0.6458(5) 0.0116(3) 0.9429(3) 0.0733(11) Uani 1 1 d . . . . .
H12A H 0.5839 0.0059 0.8595 0.110 Uiso 1 1 calc R U . . .
H12B H 0.6170 -0.0439 0.9900 0.110 Uiso 1 1 calc R U . . .
H12C H 0.7413 -0.0048 0.9502 0.110 Uiso 1 1 calc R U . . .
C13 C 0.4890(4) 0.1637(4) 0.9848(3) 0.0781(11) Uani 1 1 d . . . . .
H13A H 0.4885 0.2392 1.0202 0.117 Uiso 1 1 calc R U . . .
H13B H 0.4605 0.1051 1.0291 0.117 Uiso 1 1 calc R U . . .
H13C H 0.4243 0.1640 0.9020 0.117 Uiso 1 1 calc R U . . .
C14 C 1.0957(3) 0.3174(3) 0.7405(3) 0.0587(8) Uani 1 1 d . . . . .
H14A H 1.1492 0.2792 0.6993 0.088 Uiso 1 1 calc R U . . .
H14B H 1.1594 0.3510 0.8146 0.088 Uiso 1 1 calc R U . . .
H14C H 1.0386 0.3782 0.6898 0.088 Uiso 1 1 calc R U . . .
C15 C 0.7764(4) -0.0300(3) 0.4850(3) 0.0577(8) Uani 1 1 d . . . . .
H15A H 0.7206 -0.0577 0.4053 0.087 Uiso 1 1 calc R U . . .
H15B H 0.7904 -0.0926 0.5423 0.087 Uiso 1 1 calc R U . . .
H15C H 0.8666 -0.0033 0.4864 0.087 Uiso 1 1 calc R U . . .
C16 C 0.5349(4) 0.3287(3) 0.3180(3) 0.0723(10) Uani 1 1 d . . . . .
H16A H 0.4380 0.3100 0.2707 0.108 Uiso 1 1 calc R U . . .
H16B H 0.5921 0.3155 0.2705 0.108 Uiso 1 1 calc R U . . .
H16C H 0.5417 0.4095 0.3420 0.108 Uiso 1 1 calc R U . . .
C17 C 0.5860(3) 0.2528(3) 0.4280(3) 0.0534(7) Uani 1 1 d . . . . .
C18 C 1.0872(3) 0.1259(3) 0.8400(3) 0.0601(8) Uani 1 1 d . . . . .
H18A H 1.0258 0.0718 0.8587 0.090 Uiso 1 1 calc R U . . .
H18B H 1.1575 0.1543 0.9138 0.090 Uiso 1 1 calc R U . . .
H18C H 1.1330 0.0870 0.7928 0.090 Uiso 1 1 calc R U . . .
C19 C 1.1276(3) 0.2106(4) 1.2495(3) 0.0737(10) Uani 1 1 d . . . . .
H19A H 1.1518 0.1590 1.1964 0.111 Uiso 1 1 calc R U . . .
H19B H 1.2004 0.2076 1.3289 0.111 Uiso 1 1 calc R U . . .
H19C H 1.1192 0.2892 1.2190 0.111 Uiso 1 1 calc R U . . .
OW1 O 1.1732(3) 0.0241(3) 1.5426(3) 0.1088(11) Uani 1 1 d D . . . .
HW1 H 1.258(3) 0.068(5) 1.582(5) 0.163 Uiso 1 1 d D U . . .
HW2 H 1.106(4) 0.077(4) 1.496(5) 0.163 Uiso 1 1 d D U . . .
OW2 O 0.4230(4) 0.1502(5) 0.6390(3) 0.1388(16) Uani 1 1 d D . . . .
HW3 H 0.433(8) 0.197(6) 0.579(4) 0.208 Uiso 1 1 d D U . . .
HW4 H 0.469(7) 0.183(6) 0.716(3) 0.208 Uiso 1 1 d D U . . .

loop_
_atom_site_aniso_label
_atom_site_aniso_U_11
_atom_site_aniso_U_22
_atom_site_aniso_U_33
_atom_site_aniso_U_23
_atom_site_aniso_U_13
_atom_site_aniso_U_12
O1 0.0691(13) 0.0542(13) 0.0394(10) 0.0012(9) 0.0265(9) -0.0092(10)
O2 0.0513(11) 0.0750(14) 0.0319(10) -0.0035(9) 0.0103(8) -0.0011(10)
O3 0.0817(15) 0.0637(14) 0.0375(10) -0.0014(9) 0.0290(10) -0.0169(11)
O4 0.0668(13) 0.0719(14) 0.0334(10) 0.0028(10) 0.0173(9) -0.0051(12)
O5 0.0783(15) 0.0598(13) 0.0495(11) -0.0059(10) 0.0353(11) 0.0093(11)
O6 0.0969(18) 0.0729(16) 0.0681(15) 0.0054(12) 0.0445(14) 0.0271(14)
N2 0.0467(12) 0.0461(13) 0.0307(10) 0.0009(9) 0.0152(9) -0.0024(10)
N3 0.0498(13) 0.0459(13) 0.0309(10) 0.0016(10) 0.0158(10) 0.0028(11)
N5 0.0564(14) 0.0481(14) 0.0302(10) -0.0019(10) 0.0148(10) -0.0022(11)
N1 0.0487(13) 0.0516(14) 0.0335(11) 0.0004(10) 0.0136(10) 0.0036(11)
N6 0.0727(17) 0.0465(14) 0.0408(12) -0.0040(11) 0.0213(12) 0.0042(13)
N4 0.0541(14) 0.0456(13) 0.0329(11) -0.0042(10) 0.0191(10) -0.0078(11)
C1 0.0472(15) 0.0392(14) 0.0351(12) 0.0013(11) 0.0164(11) 0.0012(12)
C2 0.0461(15) 0.0434(15) 0.0352(13) 0.0005(11) 0.0149(12) -0.0029(12)
C3 0.0617(17) 0.0411(15) 0.0349(13) -0.0043(11) 0.0216(12) -0.0062(13)
C4 0.0498(16) 0.0461(16) 0.0342(13) 0.0003(12) 0.0153(12) -0.0084(13)
C5 0.0466(15) 0.0457(16) 0.0394(14) 0.0008(12) 0.0162(12) 0.0045(13)
C6 0.072(2) 0.063(2) 0.0540(18) 0.0080(16) 0.0233(16) 0.0256(18)
C7 0.0604(17) 0.0531(17) 0.0347(13) -0.0009(12) 0.0200(12) -0.0176(15)
C8 0.0438(15) 0.0437(16) 0.0400(14) -0.0028(12) 0.0135(12) -0.0027(12)
C9 0.0603(18) 0.0449(16) 0.0356(13) 0.0001(12) 0.0098(12) 0.0083(14)
C10 0.0426(14) 0.0494(16) 0.0335(13) -0.0005(12) 0.0124(11) -0.0018(12)
C11 0.0549(17) 0.0392(15) 0.0394(14) -0.0011(12) 0.0190(13) 0.0026(13)
C12 0.119(3) 0.055(2) 0.0442(17) -0.0099(15) 0.0282(19) -0.032(2)
C13 0.059(2) 0.115(3) 0.063(2) 0.013(2) 0.0249(16) -0.017(2)
C14 0.0536(17) 0.070(2) 0.0565(18) -0.0113(16) 0.0252(15) -0.0174(16)
C15 0.0621(19) 0.0533(18) 0.0522(17) -0.0097(14) 0.0144(15) 0.0089(15)
C16 0.078(2) 0.068(2) 0.066(2) 0.0222(19) 0.0220(19) 0.0155(19)
C17 0.0572(18) 0.0543(19) 0.0471(17) 0.0030(14) 0.0175(14) 0.0052(15)
C18 0.0579(18) 0.064(2) 0.0502(16) 0.0038(15) 0.0108(14) 0.0132(16)
C19 0.0526(19) 0.111(3) 0.0540(19) -0.016(2) 0.0160(15) 0.011(2)
OW1 0.087(2) 0.113(3) 0.117(3) 0.060(2) 0.0260(19) 0.0004(18)
OW2 0.128(3) 0.173(4) 0.110(3) 0.012(3) 0.037(2) -0.059(3)

loop_
_atom_type_symbol
_atom_type_description
_atom_type_scat_dispersion_real
_atom_type_scat_dispersion_imag
_atom_type_scat_source
C C 0.0033 0.0016 'International Tables Vol C Tables 4.2.6.8 and 6.1.1.4'
H H 0.0000 0.0000 'International Tables Vol C Tables 4.2.6.8 and 6.1.1.4'
N N 0.0061 0.0033 'International Tables Vol C Tables 4.2.6.8 and 6.1.1.4'
O O 0.0106 0.0060 'International Tables Vol C Tables 4.2.6.8 and 6.1.1.4'

loop_
_geom_angle_atom_site_label_1
_geom_angle_atom_site_label_2
_geom_angle_atom_site_label_3
_geom_angle
_geom_angle_site_symmetry_1
_geom_angle_site_symmetry_3
_geom_angle_publ_flag
C1 N2 C10 123.9(2) . . ?
C1 N2 H1 118.1 . . ?
C10 N2 H1 118.1 . . ?
C2 N3 C11 120.7(2) . . ?
C2 N3 H2 119.6 . . ?
C11 N3 H2 119.6 . . ?
C3 N5 C9 121.0(2) . . ?
C3 N5 H3 119.5 . . ?
C9 N5 H3 119.5 . . ?
C17 N1 C8 121.6(2) . . ?
C17 N1 H4 119.2 . . ?
C8 N1 H4 119.2 . . ?
C4 N6 H5A 120.0 . . ?
C4 N6 H5B 120.0 . . ?
H5A N6 H5B 120.0 . . ?
C5 N4 C7 122.6(2) . . ?
C5 N4 H6 118.7 . . ?
C7 N4 H6 118.7 . . ?
O1 C1 N2 122.7(2) . . ?
O1 C1 C8 120.1(2) . . ?
N22 C1 C8 117.1(2) . . ?
O2 C2 N3 121.6(3) . . ?
O2 C2 C10 121.0(2) . . ?
N3 C2 C10 117.3(2) . . ?
O3 C3 N5 121.2(3) . . ?
O3 C3 C7 121.0(2) . . ?
N5 C3 C7 117.6(2) . . ?
O4 C4 N6 122.5(3) . . ?
O4 C4 C9 119.3(3) . . ?
N6 C4 C9 118.1(2) . . ?
O5 C5 N4 123.2(3) . . ?
O5 C5 C11 119.9(3) . . ?
N4 C5 C11 116.9(2) . . ?
C11 C6 H6A 109.5 . . ?
C11 C6 H6B 109.5 . . ?
H6A C6 H6B 109.5 . . ?
C11 C6 H6C 109.5 . . ?
H6A C6 H6C 109.5 . . ?
H6B C6 H6C 109.5 . . ?
N4 C7 C13 110.1(3) . . ?
N4 C7 C3 110.6(2) . . ?
C13 C7 C3 111.0(3) . . ?
N4 C7 C12 108.1(2) . . ?
C13 C7 C12 111.0(3) . . ?
C3 C7 C12 106.0(3) . . ?
N1 C8 C15 110.0(2) . . ?
N1 C8 C1 113.3(2) . . ?
C15 C8 C1 110.8(2) . . ?
N1 C8 H8 107.5 . . ?
C15 C8 H8 107.5 . . ?
C1 C8 H8 107.5 . . ?
N5 C9 C4 113.0(2) . . ?
N5 C9 C19 109.9(2) . . ?
C4 C9 C19 109.4(3) . . ?
N5 C9 H9 108.1 . . ?
C4 C9 H9 108.1 . . ?
C19 C9 H9 108.1 . . ?
N2 C10 C18 111.1(2) . . ?
N2 C10 C14 107.8(2) . . ?
C18 C10 C14 110.6(3) . . ?
N2 C10 C2 110.6(2) . . ?
C18 C10 C2 109.8(2) . . ?
C14 C10 C2 106.8(2) . . ?
N3 C11 C6 109.7(2) . . ?
N3 C11 C5 113.1(2) . . ?
C6 C11 C5 110.3(2) . . ?
N3 C11 H11 107.8 . . ?
C6 C11 H11 107.8 . . ?
C5 C11 H11 107.8 . . ?
C7 C12 H12A 109.5 . . ?
C7 C12 H12B 109.5 . . ?
H12A C12 H12B 109.5 . . ?
C7 C12 H12C 109.5 . . ?
H12A C12 H12C 109.5 . . ?
H12B C12 H12C 109.5 . . ?
C7 C13 H13A 109.5 . . ?
C7 C13 H13B 109.5 . . ?
H13A C13 H13B 109.5 . . ?
C7 C13 H13C 109.5 . . ?
H13A C13 H13C 109.5 . . ?
H13B C13 H13C 109.5 . . ?
C10 C14 H14A 109.5 . . ?
C10 C14 H14B 109.5 . . ?
H14A C14 H14B 109.5 . . ?
C10 C14 H14C 109.5 . . ?
H14A C14 H14C 109.5 . . ?
H14B C14 H14C 109.5 . . ?
C8 C15 H15A 109.5 . . ?
C8 C15 H15B 109.5 . . ?
H15A C15 H15B 109.5 . . ?
C8 C15 H15C 109.5 . . ?
H15A C15 H15C 109.5 . . ?
H15B C15 H15C 109.5 . . ?
C17 C16 H16A 109.5 . . ?
C17 C16 H16B 109.5 . . ?
H16A C16 H16B 109.5 . . ?
C17 C16 H16C 109.5 . . ?
H16A C16 H16C 109.5 . . ?
H16B C16 H16C 109.5 . . ?
O6 C17 N1 120.9(3) . . ?
O6 C17 C16 122.0(3) . . ?
N1 C17 C16 117.1(3) . . ?
C10 C18 H18A 109.5 . . ?
C10 C18 H18B 109.5 . . ?
H18A C18 H18B 109.5 . . ?
C10 C18 H18C 109.5 . . ?
H18A C18 H18C 109.5 . . ?
H18B C18 H18C 109.5 . . ?
C9 C19 H19A 109.5 . . ?
C9 C19 H19B 109.5 . . ?
H19A C19 H19B 109.5 . . ?
C9 C19 H19C 109.5 . . ?
H19A C19 H19C 109.5 . . ?
H19B C19 H19C 109.5 . . ?
HW1 OW1 HW2 107(3) . . ?
HW3 OW2 HW4 112(5) . . ?

loop_
_geom_bond_atom_site_label_1
_geom_bond_atom_site_label_2
_geom_bond_distance
_geom_bond_site_symmetry_2
_geom_bond_publ_flag
O1 C1 1.231(3) . ?
O2 C2 1.219(3) . ?
O3 C3 1.229(3) . ?
O4 C4 1.237(3) . ?
O5 C5 1.230(3) . ?
O6 C17 1.236(4) . ?
N2 C1 1.341(3) . ?
N2 C10 1.469(3) . ?
N2 H1 0.8600 . ?
N3 C2 1.350(4) . ?
N3 C11 1.450(3) . ?
N3 H2 0.8600 . ?
N5 C3 1.342(4) . ?
N5 C9 1.447(3) . ?
N5 H3 0.8600 . ?
N1 C17 1.340(4) . ?
N1 C8 1.450(4) . ?
N1 H4 0.8600 . ?
N6 C4 1.313(4) . ?
N6 H5A 0.8600 . ?
N6 H5B 0.8600 . ?
N4 C5 1.342(4) . ?
N4 C7 1.467(4) . ?
N4 H6 0.8600 . ?
C1 C8 1.522(4) . ?
C2 C10 1.542(4) . ?
C3 C7 1.523(4) . ?
C4 C9 1.516(4) . ?
C5 C11 1.518(4) . ?
C6 C11 1.506(4) . ?
C6 H6A 0.9600 . ?
C6 H6B 0.9600 . ?
C6 H6C 0.9600 . ?
C7 C13 1.524(5) . ?
C7 C12 1.541(5) . ?
C8 C15 1.507(4) . ?
C8 H8 0.9800 . ?
C9 C19 1.521(5) . ?
C9 H9 0.9800 . ?
C10 C18 1.522(4) . ?
C10 C14 1.521(4) . ?
C11 H11 0.9800 . ?
C12 H12A 0.9600 . ?
C12 H12B 0.9600 . ?
C12 H12C 0.9600 . ?
C13 H13A 0.9600 . ?
C13 H13B 0.9600 . ?
C13 H13C 0.9600 . ?
C14 H14A 0.9600 . ?
C14 H14B 0.9600 . ?
C14 H14C 0.9600 . ?
C15 H15A 0.9600 . ?
C15 H15B 0.9600 . ?
C15 H15C 0.9600 . ?
C16 C17 1.493(5) . ?
C16 H16A 0.9600 . ?
C16 H16B 0.9600 . ?
C16 H16C 0.9600 . ?
C18 H18A 0.9600 . ?
C18 H18B 0.9600 . ?
C18 H18C 0.9600 . ?
C19 H19A 0.9600 . ?
C19 H19B 0.9600 . ?
C19 H19C 0.9600 . ?
OW1 HW1 0.955(19) . ?
OW1 HW2 0.924(19) . ?
OW2 HW3 0.931(19) . ?
OW2 HW4 0.936(19) . ?

loop_
_geom_hbond_atom_site_label_D
_geom_hbond_atom_site_label_H
_geom_hbond_atom_site_label_A
_geom_hbond_distance_DH
_geom_hbond_distance_HA
_geom_hbond_distance_DA
_geom_hbond_angle_DHA
_geom_hbond_site_symmetry_A
N2 H1 O4 0.86 2.16 2.962(3) 154.8 1_554
N3 H2 O6 0.86 2.57 3.309(4) 145.2 .
N5 H3 O2 0.86 2.26 3.093(3) 163.0 .
N1 H4 O3 0.86 2.08 2.912(3) 164.3 1_554
N6 H5A OW1 0.86 2.05 2.911(4) 173.5 2_758
N6 H5B O5 0.86 2.37 3.182(3) 158.0 .
N4 H6 O1 0.86 2.19 3.015(3) 161.9 .
C13 H13A O5 0.96 2.50 3.060(5) 117.1 .
C18 H18A O1 0.96 2.55 3.114(4) 117.4 .
OW1 HW1 OW2 0.955(19) 1.82(2) 2.770(5) 173(6) 1_656
OW1 HW2 O4 0.924(19) 1.97(3) 2.844(4) 158(5) .
OW2 HW3 O6 0.931(19) 1.90(4) 2.731(5) 147(6) .
OW2 HW4 N4 0.936(19) 2.55(4) 3.423(4) 155(6) .

loop_
_geom_torsion_atom_site_label_1
_geom_torsion_atom_site_label_2
_geom_torsion_atom_site_label_3
_geom_torsion_atom_site_label_4
_geom_torsion
_geom_torsion_site_symmetry_1
_geom_torsion_site_symmetry_2
_geom_torsion_site_symmetry_3
_geom_torsion_site_symmetry_4
_geom_torsion_publ_flag
C10 N2 C1 O1 5.7(4) . . . . ?
C10 N2 C1 C8 -171.0(2) . . . . ?
C11 N3 C2 O2 -2.0(4) . . . . ?
C11 N3 C2 C10 -179.5(2) . . . . ?
C9 N5 C3 O3 -1.6(4) . . . . ?
C9 N5 C3 C7 -176.6(3) . . . . ?
C7 N4 C5 O5 1.5(4) . . . . ?
C7 N4 C5 C11 -177.5(2) . . . . ?
C5 N4 C7 C13 65.2(4) . . . . ?
C5 N4 C7 C3 -57.9(4) . . . . ?
C5 N4 C7 C12 -173.5(3) . . . . ?
O3 C3 C7 N4 158.5(3) . . . . ?
N5 C3 C7 N4 -26.4(4) . . . . ?
O3 C3 C7 C13 36.0(4) . . . . ?
N5 C3 C7 C13 -148.9(3) . . . . ?
O3 C3 C7 C12 -84.6(3) . . . . ?
N5 C3 C7 C12 90.5(3) . . . . ?
C17 N1 C8 C15 174.9(3) . . . . ?
C17 N1 C8 C1 -60.6(3) . . . . ?
O1 C1 C8 N1 138.2(3) . . . . ?
N2 C1 C8 N1 -45.0(3) . . . . ?
O1 C1 C8 C15 -97.7(3) . . . . ?
N2 C1 C8 C15 79.1(3) . . . . ?
C3 N5 C9 C4 -59.2(3) . . . . ?
C3 N5 C9 C19 178.3(3) . . . . ?
O4 C4 C9 N5 150.8(3) . . . . ?
N6 C4 C9 N5 -33.1(4) . . . . ?
O4 C4 C9 C19 -86.3(3) . . . . ?
N6 C4 C9 C19 89.8(3) . . . . ?
C1 N2 C10 C18 63.8(3) . . . . ?
C1 N2 C10 C14 -174.8(3) . . . . ?
C1 N2 C10 C2 -58.4(3) . . . . ?
O2 C2 C10 N2 154.2(3) . . . . ?
N3 C2 C10 N2 -28.2(3) . . . . ?
O2 C2 C10 C18 31.3(4) . . . . ?
N3 C2 C10 C18 -151.2(3) . . . . ?
O2 C2 C10 C14 -88.8(3) . . . . ?
N3 C2 C10 C14 88.8(3) . . . . ?
C2 N3 C11 C6 178.8(3) . . . . ?
C2 N3 C11 C5 -57.5(3) . . . . ?
O5 C5 C11 N3 153.6(3) . . . . ?
N4 C5 C11 N3 -27.4(3) . . . . ?
O5 C5 C11 C6 -83.0(3) . . . . ?
N4 C5 C11 C6 96.0(3) . . . . ?
C8 N1 C17 O6 10.4(4) . . . . ?
C8 N1 C17 C16 -170.3(3) . . . . ?
